data_4336176
loop_
_publ_author_name
'Petri Sepp\"al\"a'
'Enrique Colacio'
'Antonio J. Mota'
'Reijo Sillanp\"a\"a'

_publ_contact_author_address
;
Department of Chemistry
University of Jyv\"askyl\"a
P.O.Box 35
FI-40014 University of Jyv\"askyl\"a
Finland
;
_publ_contact_author_email resillan@jyu.fi
_publ_contact_author_fax '+358 14 260 1021'
_publ_contact_author_name 'Sillanp\"a\"a, Reijo'
_publ_section_title
;
 Structural Diversity due to Amino Alcohol Ligands Leading to Rare
 \m4-Hydroxo-Bridged Tetranuclear and "Bicapped Cubane" Cores in
 Copper(II) Complexes: A Theoretical and Experimental Magnetostructural
 Study
;
_journal_name_full 'Inorganic Chemistry'
_journal_page_first 11096
_journal_page_last 11109
_journal_paper_doi 10.1021/ic401325b
_journal_volume 52
_journal_year 2013
_chemical_compound_source 'synthesis as described'
_chemical_formula_moiety 'C17 H52 Cl4 Cu6 N8 O25'
_chemical_formula_sum 'C17 H52 Cl4 Cu6 N8 O25'
_chemical_formula_weight 1291.71
_chemical_name_systematic
;
 ?
;
_space_group_IT_number 2
_symmetry_cell_setting triclinic
_symmetry_Int_Tables_number 2
_symmetry_space_group_name_Hall '-P 1'
_symmetry_space_group_name_H-M 'P -1'
_atom_sites_solution_hydrogens geom
_atom_sites_solution_primary direct
_atom_sites_solution_secondary difmap
_audit_conform_dict_location ftp://ftp.iucr.org/pub/cif_core.dic
_audit_conform_dict_name cif_core.dic
_audit_conform_dict_version 2.3
_audit_creation_date 2012-06-27T11:19:04-00:00
_audit_creation_method 'WinGX routine CIF_UPDATE'
_cell_angle_alpha 92.718(2)
_cell_angle_beta 107.133(2)
_cell_angle_gamma 97.842(2)
_cell_formula_units_Z 2
_cell_length_a 10.8965(4)
_cell_length_b 12.1168(3)
_cell_length_c 17.4238(7)
_cell_measurement_reflns_used 6593
_cell_measurement_temperature 123(2)
_cell_measurement_theta_max 28.283
_cell_measurement_theta_min 0.407
_cell_measurement_wavelength 0.71073
_cell_volume 2168.48(13)
_computing_cell_refinement 'HKL Scalepack (Otwinowski & Minor 1997)'
_computing_data_collection 'Collect (Bruker AXS BV, 1997-2004)'
_computing_data_reduction 'HKL Denzo and Scalepack (Otwinowski & Minor 1997)'
_computing_molecular_graphics 'DIAMOND (Brandenburg & Putz, 1999)'
_computing_publication_material 'WinGX publication routines (Farrugia, 1999)'
_computing_structure_refinement 'SHELXL-97 (Sheldrick, 2008)'
_computing_structure_solution 'SUPERFLIP (Palatinus & Chapuis, 2007)'
_diffrn_ambient_temperature 123(2)
_diffrn_detector 'CCD plate'
_diffrn_detector_area_resol_mean 9
_diffrn_measured_fraction_theta_full 0.994
_diffrn_measured_fraction_theta_max 0.994
_diffrn_measurement_device '95mm CCD camera on \k-goniostat'
_diffrn_measurement_device_type KappaCCD
_diffrn_measurement_method 'CCD rotation images, thick slices'
_diffrn_orient_matrix_type 'by Bruker AXS Collect from scalepack cell'
_diffrn_orient_matrix_UB_11 -0.875651E-1
_diffrn_orient_matrix_UB_12 0.166548E-1
_diffrn_orient_matrix_UB_13 -0.3936E-3
_diffrn_orient_matrix_UB_21 0.392745E-1
_diffrn_orient_matrix_UB_22 0.414507E-1
_diffrn_orient_matrix_UB_23 0.547219E-1
_diffrn_orient_matrix_UB_31 0.157268E-1
_diffrn_orient_matrix_UB_32 0.707449E-1
_diffrn_orient_matrix_UB_33 -0.253672E-1
_diffrn_radiation_monochromator graphite
_diffrn_radiation_probe x-ray
_diffrn_radiation_type MoK\a
_diffrn_radiation_wavelength 0.71073
_diffrn_reflns_av_R_equivalents 0.036
_diffrn_reflns_av_unetI/netI 0.0535
_diffrn_reflns_limit_h_max 10
_diffrn_reflns_limit_h_min -12
_diffrn_reflns_limit_k_max 14
_diffrn_reflns_limit_k_min -14
_diffrn_reflns_limit_l_max 20
_diffrn_reflns_limit_l_min -20
_diffrn_reflns_number 17730
_diffrn_reflns_theta_full 25
_diffrn_reflns_theta_max 25
_diffrn_reflns_theta_min 2.65
_diffrn_source 'Enraf Nonius FR590'
_exptl_absorpt_coefficient_mu 3.227
_exptl_absorpt_correction_T_max 0.7457
_exptl_absorpt_correction_T_min 0.4979
_exptl_absorpt_correction_type multi-scan
_exptl_absorpt_process_details
;
 Bruker (2001). SADABS-2008/1. Bruker AXS Inc., Madison, Wisconsin, USA.
;
_exptl_crystal_colour blue
_exptl_crystal_density_diffrn 1.978
_exptl_crystal_description cubic
_exptl_crystal_F_000 1304
_exptl_crystal_size_max 0.4
_exptl_crystal_size_mid 0.26
_exptl_crystal_size_min 0.18
_refine_diff_density_max 1.396
_refine_diff_density_min -1.429
_refine_diff_density_rms 0.131
_refine_ls_extinction_method none
_refine_ls_goodness_of_fit_ref 1.077
_refine_ls_hydrogen_treatment mixed
_refine_ls_matrix_type full
_refine_ls_number_parameters 593
_refine_ls_number_reflns 7587
_refine_ls_number_restraints 69
_refine_ls_restrained_S_all 1.108
_refine_ls_R_factor_all 0.0658
_refine_ls_R_factor_gt 0.0544
_refine_ls_shift/su_max 0
_refine_ls_shift/su_mean 0
_refine_ls_structure_factor_coef Fsqd
_refine_ls_weighting_details 'calc w=1/[\s^2^(Fo^2^)+(0.0094P)^2^+19.7614P] where P=(Fo^2^+2Fc^2^)/3'
_refine_ls_weighting_scheme calc
_refine_ls_wR_factor_gt 0.1171
_refine_ls_wR_factor_ref 0.1223
_reflns_number_gt 6458
_reflns_number_total 7587
_reflns_threshold_expression >2\s(I)
_cod_data_source_file ic401325b_si_002_1.cif
_cod_data_source_block import_Complex8
_cod_database_code 4336176

loop_
_symmetry_equiv_pos_as_xyz
'x, y, z'
'-x, -y, -z'

loop_
_atom_site_label
_atom_site_type_symbol
_atom_site_fract_x
_atom_site_fract_y
_atom_site_fract_z
_atom_site_U_iso_or_equiv
_atom_site_adp_type
_atom_site_occupancy
_atom_site_symmetry_multiplicity
_atom_site_calc_flag
_atom_site_refinement_flags
_atom_site_disorder_assembly
_atom_site_disorder_group
C1 C 0.2278(6) 0.9433(5) 0.3248(4) 0.0224(14) Uani 1 1 d . . .
H1A H 0.1598 0.9767 0.2861 0.027 Uiso 1 1 calc R . .
H1B H 0.3088 0.9984 0.342 0.027 Uiso 1 1 calc R . .
C2 C 0.1849(7) 0.9128(5) 0.3965(4) 0.0286(16) Uani 1 1 d . A .
H2A H 0.2579 0.8906 0.4389 0.034 Uiso 1 1 calc R . .
H2B H 0.1565 0.9777 0.4192 0.034 Uiso 1 1 calc R . .
C3 C 0.0311(6) 0.6296(6) 0.1145(4) 0.0260(15) Uani 1 1 d . . .
H3A H -0.0441 0.6676 0.1137 0.031 Uiso 1 1 calc R . .
H3B H 0.0045 0.5481 0.1142 0.031 Uiso 1 1 calc R . .
C4 C 0.0768(8) 0.6545(6) 0.0428(4) 0.0322(17) Uani 1 1 d . . .
H4A H 0.1421 0.6068 0.0391 0.039 Uiso 1 1 calc R . .
H4B H 0.0026 0.6384 -0.0074 0.039 Uiso 1 1 calc R . .
C5 C 0.4976(8) 0.7018(6) 0.1868(6) 0.042(2) Uani 1 1 d . . .
H5A1 H 0.5697 0.7653 0.2068 0.051 Uiso 0.586(10) 1 calc PR A 1
H5B1 H 0.4662 0.6986 0.1272 0.051 Uiso 0.586(10) 1 calc PR A 1
H5A2 H 0.5087 0.7623 0.1538 0.051 Uiso 0.414(10) 1 d PR A 2
H5B2 H 0.5772 0.7078 0.2313 0.051 Uiso 0.414(10) 1 d PR A 2
C6A C 0.5439(9) 0.5980(9) 0.2112(7) 0.017(2) Uani 0.586(10) 1 d P A 1
H6A1 H 0.5892 0.6049 0.2699 0.021 Uiso 0.586(10) 1 calc PR A 1
H6B1 H 0.6049 0.5791 0.1822 0.021 Uiso 0.586(10) 1 calc PR A 1
C6B C 0.486(3) 0.606(2) 0.1439(18) 0.066(8) Uani 0.414(10) 1 d P A 2
H6A2 H 0.5722 0.5925 0.1409 0.08 Uiso 0.414(10) 1 calc PR A 2
H6B2 H 0.4279 0.6075 0.0885 0.08 Uiso 0.414(10) 1 calc PR A 2
C7 C 0.3510(7) 0.5934(5) 0.4119(4) 0.0274(15) Uani 1 1 d . . .
H7A H 0.3156 0.5125 0.4017 0.033 Uiso 1 1 calc R . .
H7B H 0.3238 0.6253 0.4564 0.033 Uiso 1 1 calc R . .
C8 C 0.4974(7) 0.6101(5) 0.4344(4) 0.0296(16) Uani 1 1 d . . .
H8A H 0.5343 0.5854 0.4886 0.035 Uiso 1 1 calc R . .
H8B H 0.5248 0.5654 0.3951 0.035 Uiso 1 1 calc R . .
C9 C -0.1215(6) 0.5835(5) 0.2938(5) 0.0290(16) Uani 1 1 d . . .
H9A H -0.1869 0.5604 0.2405 0.035 Uiso 1 1 calc R . .
H9B H -0.1287 0.6608 0.3111 0.035 Uiso 1 1 calc R . .
C10 C -0.1439(7) 0.5047(6) 0.3548(5) 0.0312(16) Uani 1 1 d . . .
H10A H -0.085 0.532 0.4094 0.037 Uiso 1 1 calc R . .
H10B H -0.235 0.4978 0.3559 0.037 Uiso 1 1 calc R . .
C11 C 0.1825(8) 0.3400(5) 0.1939(5) 0.0334(17) Uani 1 1 d . . .
H11A H 0.269 0.3429 0.1858 0.04 Uiso 1 1 calc R . .
H11B H 0.1153 0.3233 0.1407 0.04 Uiso 1 1 calc R . .
C12 C 0.1630(7) 0.2500(5) 0.2485(5) 0.0299(16) Uani 1 1 d . . .
H12A H 0.1582 0.1749 0.2217 0.036 Uiso 1 1 calc R . .
H12B H 0.2356 0.261 0.2995 0.036 Uiso 1 1 calc R . .
C13 C 0.3091(7) 1.0227(6) 0.1090(4) 0.0316(16) Uani 1 1 d . . .
H13A H 0.3052 1.0994 0.1293 0.038 Uiso 1 1 calc R . .
H13B H 0.2237 0.9918 0.0698 0.038 Uiso 1 1 calc R . .
C14 C 0.4137(7) 1.0254(6) 0.0689(4) 0.0320(17) Uani 1 1 d . . .
H14A H 0.4073 0.9519 0.0394 0.038 Uiso 1 1 calc R . .
H14B H 0.4053 1.083 0.03 0.038 Uiso 1 1 calc R . .
C15 C 0.6246(7) 0.9787(6) 0.3998(4) 0.0317(17) Uani 1 1 d . . .
H15A H 0.6391 0.9308 0.4452 0.038 Uiso 1 1 calc R . .
H15B H 0.6049 1.0508 0.4184 0.038 Uiso 1 1 calc R . .
C16 C 0.7445(7) 0.9983(6) 0.3723(5) 0.0379(19) Uani 1 1 d . . .
H16A H 0.8167 1.0459 0.4141 0.045 Uiso 1 1 calc R . .
H16B H 0.7727 0.9263 0.3618 0.045 Uiso 1 1 calc R . .
C17 C 0.3064(10) 0.3170(7) 0.0025(7) 0.062(3) Uani 1 1 d . . .
H17A H 0.4 0.3155 0.0231 0.093 Uiso 1 1 calc R . .
H17B H 0.2776 0.3037 -0.0564 0.093 Uiso 1 1 calc R . .
H17C H 0.2597 0.2586 0.0251 0.093 Uiso 1 1 calc R . .
Cl1 Cl -0.28869(17) 0.33177(14) 0.10589(11) 0.0311(4) Uani 1 1 d . . .
Cl2 Cl 0.52642(16) 1.26351(14) 0.34529(11) 0.0299(4) Uani 1 1 d . . .
Cl3 Cl 0.10092(17) 0.25561(14) 0.48081(11) 0.0295(4) Uani 1 1 d . . .
Cl4 Cl -0.1180(2) -0.0489(2) 0.15322(14) 0.0615(7) Uani 1 1 d D . .
Cu1 Cu 0.11960(7) 0.71339(6) 0.29239(5) 0.01966(18) Uani 1 1 d . A .
Cu2 Cu 0.23455(8) 0.81359(6) 0.17035(5) 0.02189(19) Uani 1 1 d . . .
Cu3 Cu 0.29113(8) 0.57552(6) 0.22460(5) 0.0262(2) Uani 1 1 d . . .
Cu4 Cu 0.41842(7) 0.78586(6) 0.34190(5) 0.01994(18) Uani 1 1 d . . .
Cu5 Cu 0.03076(7) 0.42378(6) 0.27867(5) 0.02157(19) Uani 1 1 d . . .
Cu6 Cu 0.52100(8) 0.99527(6) 0.23546(5) 0.02314(19) Uani 1 1 d . . .
N1 N 0.0748(6) 0.8175(4) 0.3690(4) 0.0316(14) Uani 1 1 d . . .
H1AN H -0.0013 0.8432 0.3436 0.038 Uiso 1 1 calc R A .
H1BN H 0.064 0.7813 0.4123 0.038 Uiso 1 1 calc R . .
N2 N 0.1353(6) 0.7743(5) 0.0523(4) 0.0345(14) Uani 1 1 d . A .
H2AN H 0.0713 0.8181 0.0362 0.041 Uiso 1 1 calc R . .
H2BN H 0.1904 0.7859 0.0214 0.041 Uiso 1 1 calc R . .
N3 N 0.4249(7) 0.5091(5) 0.1900(5) 0.053(2) Uani 1 1 d . A .
H3A1 H 0.4436 0.4466 0.2165 0.064 Uiso 0.586(10) 1 calc PR A 1
H3B1 H 0.396 0.4887 0.1354 0.064 Uiso 0.586(10) 1 calc PR A 1
H3A2 H 0.4882 0.4948 0.2332 0.064 Uiso 0.414(10) 1 d PR A 2
H3B2 H 0.39 0.4453 0.1579 0.064 Uiso 0.414(10) 1 d PR A 2
N4 N 0.5447(5) 0.7306(4) 0.4340(3) 0.0213(11) Uani 1 1 d . A .
H4AN H 0.6263 0.7404 0.4277 0.026 Uiso 1 1 calc R . .
H4BN H 0.5491 0.7691 0.4818 0.026 Uiso 1 1 calc R . .
N5 N -0.1158(5) 0.3955(4) 0.3276(3) 0.0257(13) Uani 1 1 d . A .
H5AN H -0.1887 0.3564 0.29 0.031 Uiso 1 1 calc R . .
H5BN H -0.0925 0.3535 0.3707 0.031 Uiso 1 1 calc R . .
N6 N 0.0402(5) 0.2611(4) 0.2640(3) 0.0252(12) Uani 1 1 d . A .
H6AN H 0.0363 0.2276 0.3097 0.03 Uiso 1 1 calc R . .
H6BN H -0.0287 0.2268 0.2213 0.03 Uiso 1 1 calc R . .
N7 N 0.5395(6) 1.0525(5) 0.1335(4) 0.0323(14) Uani 1 1 d . A .
H7AN H 0.5655 1.1287 0.1413 0.039 Uiso 1 1 calc R . .
H7BN H 0.6018 1.0203 0.1187 0.039 Uiso 1 1 calc R . .
N8 N 0.7075(5) 1.0554(5) 0.2968(4) 0.0295(14) Uani 1 1 d . A .
H8AN H 0.7604 1.0422 0.266 0.035 Uiso 1 1 calc R . .
H8BN H 0.7172 1.1314 0.3092 0.035 Uiso 1 1 calc R . .
O1 O 0.2494(4) 0.8425(3) 0.2878(3) 0.0193(9) Uani 1 1 d . A .
O2 O 0.1387(4) 0.6704(3) 0.1848(3) 0.0199(9) Uani 1 1 d . A .
O3 O 0.3956(4) 0.7179(3) 0.2184(3) 0.0258(10) Uani 1 1 d . A .
O4 O 0.3036(4) 0.6476(3) 0.3417(3) 0.0187(9) Uani 1 1 d . A .
O5 O 0.0064(4) 0.5784(4) 0.2891(3) 0.0287(11) Uani 1 1 d . A .
O6 O 0.1732(4) 0.4444(3) 0.2307(3) 0.0289(11) Uani 1 1 d . A .
O7 O 0.3382(4) 0.9543(4) 0.1742(3) 0.0277(11) Uani 1 1 d . A .
O8 O 0.5185(4) 0.9247(4) 0.3326(3) 0.0282(11) Uani 1 1 d . A .
O9 O -0.1519(5) 0.3630(5) 0.1267(3) 0.0486(15) Uani 1 1 d . . .
O10 O -0.3460(7) 0.4318(6) 0.0842(5) 0.069(2) Uani 1 1 d . . .
O11 O -0.3293(6) 0.2956(5) 0.1725(4) 0.062(2) Uani 1 1 d . . .
O12 O -0.3382(6) 0.2496(5) 0.0387(3) 0.0466(15) Uani 1 1 d . . .
O13 O 0.4753(5) 1.1954(4) 0.2701(3) 0.0316(11) Uani 1 1 d . . .
O14 O 0.6635(5) 1.2634(4) 0.3779(3) 0.0354(12) Uani 1 1 d . . .
O15 O 0.5009(7) 1.3737(5) 0.3346(5) 0.070(2) Uani 1 1 d . . .
O16 O 0.4624(6) 1.2148(7) 0.3995(4) 0.067(2) Uani 1 1 d . . .
O17 O 0.1626(5) 0.3514(4) 0.4554(3) 0.0437(14) Uani 1 1 d . . .
O18 O -0.0286(5) 0.2716(5) 0.4786(4) 0.0499(15) Uani 1 1 d . . .
O19 O 0.0914(9) 0.1611(5) 0.4268(5) 0.084(3) Uani 1 1 d . . .
O20 O 0.1707(5) 0.2382(5) 0.5619(3) 0.0453(14) Uani 1 1 d . . .
O25 O 0.2807(8) 0.4211(6) 0.0251(5) 0.0642(19) Uani 1 1 d D . .
O21A O -0.2476(6) -0.0989(7) 0.1258(5) 0.045(3) Uani 0.586(10) 1 d PDU A 1
O22A O -0.0792(8) -0.0100(7) 0.2358(4) 0.041(3) Uani 0.586(10) 1 d PDU A 1
O23A O -0.0323(7) -0.1115(8) 0.1347(6) 0.061(3) Uani 0.586(10) 1 d PDU A 1
O24A O -0.1091(11) 0.0543(7) 0.1121(6) 0.122(7) Uani 0.586(10) 1 d PDU A 1
O24B O -0.1063(15) -0.1485(8) 0.1962(8) 0.109(8) Uani 0.414(10) 1 d PDU A 2
O23B O -0.0322(12) -0.0458(13) 0.1070(8) 0.099(8) Uani 0.414(10) 1 d PDU A 2
O22B O -0.0872(12) 0.0428(8) 0.2102(7) 0.053(4) Uani 0.414(10) 1 d PDU A 2
O21B O -0.2475(7) -0.0605(10) 0.1034(7) 0.044(4) Uani 0.414(10) 1 d PDU A 2
H25O H 0.279(12) 0.475(7) -0.004(6) 0.09(4) Uiso 1 1 d D . .

loop_
_atom_site_aniso_label
_atom_site_aniso_U_11
_atom_site_aniso_U_22
_atom_site_aniso_U_33
_atom_site_aniso_U_23
_atom_site_aniso_U_13
_atom_site_aniso_U_12
C1 0.026(3) 0.015(3) 0.024(4) 0.005(3) 0.005(3) 0.000(3)
C2 0.036(4) 0.015(3) 0.036(4) -0.003(3) 0.017(3) -0.002(3)
C3 0.025(4) 0.028(3) 0.020(4) -0.001(3) 0.003(3) -0.002(3)
C4 0.045(4) 0.027(4) 0.021(4) 0.005(3) 0.008(3) -0.004(3)
C5 0.045(5) 0.035(4) 0.065(6) 0.010(4) 0.043(5) 0.009(4)
C6A 0.004(5) 0.031(6) 0.018(6) 0.000(5) 0.004(4) 0.006(4)
C6B 0.079(19) 0.066(15) 0.08(2) 0.009(14) 0.072(18) 0.006(13)
C7 0.032(4) 0.021(3) 0.028(4) 0.014(3) 0.009(3) -0.005(3)
C8 0.034(4) 0.020(3) 0.029(4) 0.008(3) 0.001(3) -0.002(3)
C9 0.021(3) 0.024(3) 0.046(5) 0.006(3) 0.019(3) -0.004(3)
C10 0.027(4) 0.035(4) 0.038(4) 0.008(3) 0.019(3) 0.000(3)
C11 0.046(5) 0.021(3) 0.041(5) 0.001(3) 0.029(4) 0.001(3)
C12 0.028(4) 0.015(3) 0.045(5) 0.001(3) 0.011(3) 0.002(3)
C13 0.041(4) 0.030(4) 0.023(4) 0.014(3) 0.008(3) 0.001(3)
C14 0.050(5) 0.025(3) 0.025(4) 0.008(3) 0.019(4) 0.002(3)
C15 0.035(4) 0.026(4) 0.030(4) 0.013(3) 0.006(3) -0.005(3)
C16 0.025(4) 0.029(4) 0.051(5) 0.015(3) -0.001(4) -0.001(3)
C17 0.059(6) 0.043(5) 0.070(7) -0.008(5) 0.003(5) 0.004(4)
Cl1 0.0363(10) 0.0283(8) 0.0269(9) -0.0004(7) 0.0133(8) -0.0085(7)
Cl2 0.0284(9) 0.0320(9) 0.0287(10) -0.0031(7) 0.0086(7) 0.0054(7)
Cl3 0.0337(9) 0.0309(8) 0.0309(10) 0.0128(7) 0.0171(8) 0.0089(7)
Cl4 0.0362(12) 0.0970(19) 0.0472(14) -0.0209(13) 0.0053(10) 0.0220(12)
Cu1 0.0213(4) 0.0164(4) 0.0226(4) 0.0020(3) 0.0115(3) -0.0032(3)
Cu2 0.0250(4) 0.0221(4) 0.0176(4) 0.0065(3) 0.0075(3) -0.0038(3)
Cu3 0.0304(5) 0.0176(4) 0.0368(5) 0.0022(3) 0.0223(4) -0.0022(3)
Cu4 0.0197(4) 0.0173(4) 0.0211(4) 0.0086(3) 0.0055(3) -0.0035(3)
Cu5 0.0225(4) 0.0178(4) 0.0254(5) 0.0027(3) 0.0115(3) -0.0030(3)
Cu6 0.0264(4) 0.0176(4) 0.0264(5) 0.0081(3) 0.0114(4) -0.0028(3)
N1 0.033(3) 0.023(3) 0.042(4) -0.003(3) 0.021(3) -0.005(2)
N2 0.047(4) 0.030(3) 0.025(3) 0.004(3) 0.013(3) -0.001(3)
N3 0.039(4) 0.025(3) 0.111(7) 0.006(4) 0.046(4) 0.006(3)
N4 0.022(3) 0.020(3) 0.021(3) 0.012(2) 0.005(2) 0.003(2)
N5 0.025(3) 0.025(3) 0.025(3) 0.009(2) 0.009(3) -0.006(2)
N6 0.031(3) 0.022(3) 0.023(3) 0.006(2) 0.011(3) 0.001(2)
N7 0.044(4) 0.023(3) 0.036(4) 0.009(3) 0.023(3) 0.000(3)
N8 0.023(3) 0.026(3) 0.042(4) 0.007(3) 0.015(3) -0.001(2)
O1 0.021(2) 0.015(2) 0.020(2) 0.0025(17) 0.0059(19) -0.0030(17)
O2 0.019(2) 0.021(2) 0.018(2) 0.0002(18) 0.0060(18) -0.0026(17)
O3 0.031(3) 0.021(2) 0.032(3) 0.0034(19) 0.021(2) -0.0001(19)
O4 0.019(2) 0.015(2) 0.020(2) 0.0063(17) 0.0064(18) -0.0077(17)
O5 0.024(2) 0.025(2) 0.041(3) 0.003(2) 0.019(2) -0.0019(19)
O6 0.031(3) 0.018(2) 0.044(3) -0.001(2) 0.024(2) -0.0024(19)
O7 0.032(3) 0.025(2) 0.023(3) 0.0121(19) 0.006(2) -0.006(2)
O8 0.025(2) 0.025(2) 0.026(3) 0.012(2) -0.001(2) -0.0079(19)
O9 0.033(3) 0.070(4) 0.035(3) 0.008(3) 0.007(3) -0.013(3)
O10 0.082(5) 0.057(4) 0.079(5) 0.010(4) 0.032(4) 0.025(4)
O11 0.074(4) 0.068(4) 0.034(3) -0.004(3) 0.029(3) -0.043(3)
O12 0.052(4) 0.046(3) 0.037(3) -0.008(3) 0.017(3) -0.012(3)
O13 0.036(3) 0.031(3) 0.026(3) -0.002(2) 0.007(2) 0.004(2)
O14 0.027(3) 0.030(3) 0.046(3) 0.006(2) 0.009(2) -0.002(2)
O15 0.063(4) 0.038(3) 0.086(5) -0.020(3) -0.011(4) 0.018(3)
O16 0.045(4) 0.122(6) 0.038(4) 0.002(4) 0.026(3) -0.001(4)
O17 0.039(3) 0.047(3) 0.040(3) 0.018(3) 0.012(3) -0.012(2)
O18 0.027(3) 0.081(4) 0.047(4) 0.032(3) 0.013(3) 0.013(3)
O19 0.177(9) 0.035(3) 0.070(5) 0.013(3) 0.073(6) 0.034(4)
O20 0.034(3) 0.076(4) 0.036(3) 0.033(3) 0.016(3) 0.021(3)
O25 0.093(5) 0.052(4) 0.065(5) 0.017(4) 0.040(4) 0.031(4)
O21A 0.045(5) 0.039(4) 0.046(5) 0.008(4) 0.006(4) 0.010(3)
O22A 0.037(4) 0.045(4) 0.040(4) -0.007(3) 0.011(3) 0.012(3)
O23A 0.056(5) 0.065(5) 0.066(5) -0.017(4) 0.025(4) 0.021(4)
O24A 0.128(8) 0.117(8) 0.115(8) 0.020(5) 0.030(5) 0.016(5)
O24B 0.110(9) 0.107(9) 0.106(9) 0.008(5) 0.025(5) 0.018(5)
O23B 0.099(9) 0.106(9) 0.101(9) 0.002(5) 0.044(5) 0.021(5)
O22B 0.052(6) 0.049(6) 0.057(6) -0.005(4) 0.024(4) -0.001(4)
O21B 0.041(6) 0.043(6) 0.046(6) 0.010(4) 0.003(4) 0.015(4)

loop_
_atom_type_symbol
_atom_type_description
_atom_type_scat_dispersion_real
_atom_type_scat_dispersion_imag
_atom_type_scat_source
C C 0.0033 0.0016 'International Tables Vol C Tables 4.2.6.8 and 6.1.1.4'
H H 0 0 'International Tables Vol C Tables 4.2.6.8 and 6.1.1.4'
Cl Cl 0.1484 0.1585 'International Tables Vol C Tables 4.2.6.8 and 6.1.1.4'
Cu Cu 0.3201 1.2651 'International Tables Vol C Tables 4.2.6.8 and 6.1.1.4'
N N 0.0061 0.0033 'International Tables Vol C Tables 4.2.6.8 and 6.1.1.4'
O O 0.0106 0.006 'International Tables Vol C Tables 4.2.6.8 and 6.1.1.4'

loop_
_geom_angle_atom_site_label_1
_geom_angle_atom_site_label_2
_geom_angle_atom_site_label_3
_geom_angle
O1 C1 C2 107.4(5)
O1 C1 H1A 110.2
C2 C1 H1A 110.2
O1 C1 H1B 110.2
C2 C1 H1B 110.2
H1A C1 H1B 108.5
N1 C2 C1 107.9(6)
N1 C2 H2A 110.1
C1 C2 H2A 110.1
N1 C2 H2B 110.1
C1 C2 H2B 110.1
H2A C2 H2B 108.4
O2 C3 C4 106.6(5)
O2 C3 H3A 110.4
C4 C3 H3A 110.4
O2 C3 H3B 110.4
C4 C3 H3B 110.4
H3A C3 H3B 108.6
N2 C4 C3 108.7(6)
N2 C4 H4A 109.9
C3 C4 H4A 109.9
N2 C4 H4B 109.9
C3 C4 H4B 109.9
H4A C4 H4B 108.3
C6B C5 O3 117.5(11)
C6B C5 C6A 49.7(14)
O3 C5 C6A 109.7(7)
C6B C5 H5A1 132.4
O3 C5 H5A1 109.7
C6A C5 H5A1 109.7
C6B C5 H5B1 60.8
O3 C5 H5B1 109.7
C6A C5 H5B1 109.7
H5A1 C5 H5B1 108.2
C6B C5 H5A2 108.4
O3 C5 H5A2 108
C6A C5 H5A2 142.2
H5A1 C5 H5A2 58.8
H5B1 C5 H5A2 53
C6B C5 H5B2 106.8
O3 C5 H5B2 108.4
C6A C5 H5B2 63
H5A1 C5 H5B2 50.4
H5B1 C5 H5B2 141.2
H5A2 C5 H5B2 107.4
C5 C6A N3 106.2(8)
C5 C6A H5B2 40.4
N3 C6A H5B2 139.6
C5 C6A H6A1 110.5
N3 C6A H6A1 110.5
H5B2 C6A H6A1 75.6
C5 C6A H6B1 110.5
N3 C6A H6B1 110.5
H5B2 C6A H6B1 104.4
H6A1 C6A H6B1 108.7
C5 C6A H3A2 135.2
N3 C6A H3A2 35.5
H5B2 C6A H3A2 144.8
H6A1 C6A H3A2 79.3
H6B1 C6A H3A2 106.7
C5 C6B N3 106.3(15)
C5 C6B H6A2 110.5
N3 C6B H6A2 110.5
C5 C6B H6B2 110.5
N3 C6B H6B2 110.5
H6A2 C6B H6B2 108.7
O4 C7 C8 108.2(5)
O4 C7 H7A 110.1
C8 C7 H7A 110.1
O4 C7 H7B 110.1
C8 C7 H7B 110.1
H7A C7 H7B 108.4
N4 C8 C7 108.3(5)
N4 C8 H8A 110
C7 C8 H8A 110
N4 C8 H8B 110
C7 C8 H8B 110
H8A C8 H8B 108.4
O5 C9 C10 107.0(6)
O5 C9 H9A 110.3
C10 C9 H9A 110.3
O5 C9 H9B 110.3
C10 C9 H9B 110.3
H9A C9 H9B 108.6
N5 C10 C9 105.4(5)
N5 C10 H10A 110.7
C9 C10 H10A 110.7
N5 C10 H10B 110.7
C9 C10 H10B 110.7
H10A C10 H10B 108.8
O6 C11 C12 108.5(6)
O6 C11 H11A 110
C12 C11 H11A 110
O6 C11 H11B 110
C12 C11 H11B 110
H11A C11 H11B 108.4
N6 C12 C11 105.7(6)
N6 C12 H12A 110.6
C11 C12 H12A 110.6
N6 C12 H12B 110.6
C11 C12 H12B 110.6
H12A C12 H12B 108.7
O7 C13 C14 108.6(6)
O7 C13 H13A 110
C14 C13 H13A 110
O7 C13 H13B 110
C14 C13 H13B 110
H13A C13 H13B 108.4
N7 C14 C13 106.8(6)
N7 C14 H14A 110.4
C13 C14 H14A 110.4
N7 C14 H14B 110.4
C13 C14 H14B 110.4
H14A C14 H14B 108.6
O8 C15 C16 107.8(6)
O8 C15 H15A 110.1
C16 C15 H15A 110.1
O8 C15 H15B 110.1
C16 C15 H15B 110.1
H15A C15 H15B 108.5
N8 C16 C15 106.5(6)
N8 C16 H16A 110.4
C15 C16 H16A 110.4
N8 C16 H16B 110.4
C15 C16 H16B 110.4
H16A C16 H16B 108.6
O25 C17 H17A 109.5
O25 C17 H17B 109.5
H17A C17 H17B 109.5
O25 C17 H17C 109.5
H17A C17 H17C 109.5
H17B C17 H17C 109.5
O9 Cl1 O12 112.3(4)
O9 Cl1 O11 112.3(4)
O12 Cl1 O11 110.6(3)
O9 Cl1 O10 107.1(4)
O12 Cl1 O10 108.3(4)
O11 Cl1 O10 106.0(4)
O15 Cl2 O13 110.2(4)
O15 Cl2 O14 110.4(4)
O13 Cl2 O14 110.4(3)
O15 Cl2 O16 110.0(5)
O13 Cl2 O16 106.9(4)
O14 Cl2 O16 108.9(4)
O17 Cl3 O19 109.1(4)
O17 Cl3 O20 110.9(3)
O19 Cl3 O20 111.0(4)
O17 Cl3 O18 109.2(3)
O19 Cl3 O18 108.4(5)
O20 Cl3 O18 108.2(3)
O23A Cl4 O21A 114.8(4)
O23A Cl4 O22B 126.7(7)
O21A Cl4 O22B 116.7(7)
O23A Cl4 O23B 39.9(7)
O21A Cl4 O23B 124.4(7)
O22B Cl4 O23B 112.4(4)
O23A Cl4 O21B 120.6(7)
O21A Cl4 O21B 25.6(6)
O22B Cl4 O21B 111.7(4)
O23B Cl4 O21B 110.8(4)
O23A Cl4 O22A 112.4(4)
O21A Cl4 O22A 112.0(4)
O22B Cl4 O22A 33.0(5)
O23B Cl4 O22A 123.4(7)
O21B Cl4 O22A 122.9(7)
O23A Cl4 O24B 67.2(7)
O21A Cl4 O24B 81.6(6)
O22B Cl4 O24B 107.7(4)
O23B Cl4 O24B 107.1(4)
O21B Cl4 O24B 106.8(4)
O22A Cl4 O24B 74.7(6)
O23A Cl4 O24A 106.4(4)
O21A Cl4 O24A 106.4(4)
O22B Cl4 O24A 71.2(6)
O23B Cl4 O24A 66.5(7)
O21B Cl4 O24A 81.0(6)
O22A Cl4 O24A 103.9(4)
O24B Cl4 O24A 171.6(7)
O5 Cu1 O1 172.37(19)
O5 Cu1 O2 92.48(18)
O1 Cu1 O2 81.16(17)
O5 Cu1 N1 103.0(2)
O1 Cu1 N1 84.56(19)
O2 Cu1 N1 152.2(2)
O5 Cu1 O4 96.76(18)
O1 Cu1 O4 78.56(16)
O2 Cu1 O4 84.90(17)
N1 Cu1 O4 115.5(2)
O5 Cu1 Cu2 132.51(15)
O1 Cu1 Cu2 41.91(12)
O2 Cu1 Cu2 40.54(11)
N1 Cu1 Cu2 117.87(16)
O4 Cu1 Cu2 87.13(10)
O7 Cu2 O2 171.04(19)
O7 Cu2 O1 90.36(18)
O2 Cu2 O1 81.17(16)
O7 Cu2 N2 104.7(2)
O2 Cu2 N2 84.2(2)
O1 Cu2 N2 154.0(2)
O7 Cu2 O3 97.43(18)
O2 Cu2 O3 78.76(16)
O1 Cu2 O3 83.13(17)
N2 Cu2 O3 115.0(2)
O7 Cu2 Cu1 130.78(15)
O2 Cu2 Cu1 41.39(12)
O1 Cu2 Cu1 41.08(11)
N2 Cu2 Cu1 118.13(17)
O3 Cu2 Cu1 86.05(11)
O6 Cu3 O3 173.75(19)
O6 Cu3 N3 102.1(2)
O3 Cu3 N3 83.9(2)
O6 Cu3 O2 92.70(18)
O3 Cu3 O2 81.35(17)
N3 Cu3 O2 142.6(3)
O6 Cu3 O4 93.37(17)
O3 Cu3 O4 84.10(16)
N3 Cu3 O4 128.5(3)
O2 Cu3 O4 83.87(16)
O8 Cu4 O4 174.29(19)
O8 Cu4 N4 100.3(2)
O4 Cu4 N4 85.36(19)
O8 Cu4 O1 91.26(18)
O4 Cu4 O1 83.76(17)
N4 Cu4 O1 153.7(2)
O8 Cu4 O3 93.87(18)
O4 Cu4 O3 82.80(16)
N4 Cu4 O3 119.1(2)
O1 Cu4 O3 83.16(17)
O5 Cu5 O6 98.46(18)
O5 Cu5 N6 175.3(2)
O6 Cu5 N6 84.7(2)
O5 Cu5 N5 84.0(2)
O6 Cu5 N5 177.6(2)
N6 Cu5 N5 92.8(2)
O8 Cu6 O7 98.84(18)
O8 Cu6 N7 172.0(2)
O7 Cu6 N7 84.6(2)
O8 Cu6 N8 84.8(2)
O7 Cu6 N8 173.6(2)
N7 Cu6 N8 92.5(2)
C2 N1 Cu1 107.0(4)
C2 N1 H1AN 110.3
Cu1 N1 H1AN 110.3
C2 N1 H1BN 110.3
Cu1 N1 H1BN 110.3
H1AN N1 H1BN 108.6
C4 N2 Cu2 107.1(4)
C4 N2 H2AN 110.3
Cu2 N2 H2AN 110.3
C4 N2 H2BN 110.3
Cu2 N2 H2BN 110.3
H2AN N2 H2BN 108.5
C6A N3 C6B 43.6(11)
C6A N3 Cu3 106.4(5)
C6B N3 Cu3 104.6(9)
C6A N3 H3A1 110.4
C6B N3 H3A1 142.1
Cu3 N3 H3A1 110.4
C6A N3 H3B1 110.4
C6B N3 H3B1 70.8
Cu3 N3 H3B1 110.4
H3A1 N3 H3B1 108.6
C6A N3 H3A2 67.6
C6B N3 H3A2 108.9
Cu3 N3 H3A2 110.5
H3A1 N3 H3A2 44.9
H3B1 N3 H3A2 137.5
C6A N3 H3B2 140.2
C6B N3 H3B2 112.4
Cu3 N3 H3B2 111.3
H3A1 N3 H3B2 67.7
H3B1 N3 H3B2 43.8
H3A2 N3 H3B2 109
C8 N4 Cu4 106.9(4)
C8 N4 H4AN 110.3
Cu4 N4 H4AN 110.3
C8 N4 H4BN 110.3
Cu4 N4 H4BN 110.3
H4AN N4 H4BN 108.6
C10 N5 Cu5 108.8(4)
C10 N5 H5AN 109.9
Cu5 N5 H5AN 109.9
C10 N5 H5BN 109.9
Cu5 N5 H5BN 109.9
H5AN N5 H5BN 108.3
C12 N6 Cu5 108.3(4)
C12 N6 H6AN 110
Cu5 N6 H6AN 110
C12 N6 H6BN 110
Cu5 N6 H6BN 110
H6AN N6 H6BN 108.4
C14 N7 Cu6 109.8(4)
C14 N7 H7AN 109.7
Cu6 N7 H7AN 109.7
C14 N7 H7BN 109.7
Cu6 N7 H7BN 109.7
H7AN N7 H7BN 108.2
C16 N8 Cu6 108.4(4)
C16 N8 H8AN 110
Cu6 N8 H8AN 110
C16 N8 H8BN 110
Cu6 N8 H8BN 110
H8AN N8 H8BN 108.4
C1 O1 Cu1 111.1(3)
C1 O1 Cu2 125.4(4)
Cu1 O1 Cu2 97.01(17)
C1 O1 Cu4 116.8(4)
Cu1 O1 Cu4 101.08(18)
Cu2 O1 Cu4 101.39(18)
C3 O2 Cu2 111.7(4)
C3 O2 Cu1 123.7(4)
Cu2 O2 Cu1 98.07(18)
C3 O2 Cu3 119.8(4)
Cu2 O2 Cu3 101.45(18)
Cu1 O2 Cu3 97.93(19)
C5 O3 Cu3 111.7(4)
C5 O3 Cu4 125.8(5)
Cu3 O3 Cu4 95.31(17)
C5 O3 Cu2 128.1(5)
Cu3 O3 Cu2 98.27(19)
Cu4 O3 Cu2 90.43(16)
C7 O4 Cu4 111.4(3)
C7 O4 Cu3 121.9(4)
Cu4 O4 Cu3 97.54(17)
C7 O4 Cu1 131.5(4)
Cu4 O4 Cu1 96.22(17)
Cu3 O4 Cu1 91.15(16)
C9 O5 Cu1 119.2(4)
C9 O5 Cu5 109.7(4)
Cu1 O5 Cu5 131.1(2)
C11 O6 Cu3 118.8(4)
C11 O6 Cu5 109.2(4)
Cu3 O6 Cu5 132.0(2)
C13 O7 Cu2 121.1(4)
C13 O7 Cu6 108.6(4)
Cu2 O7 Cu6 125.6(2)
C15 O8 Cu4 120.6(4)
C15 O8 Cu6 110.1(4)
Cu4 O8 Cu6 128.2(2)
C17 O25 H25O 123(8)

loop_
_geom_bond_atom_site_label_1
_geom_bond_atom_site_label_2
_geom_bond_distance
C1 O1 1.433(7)
C1 C2 1.503(9)
C1 H1A 0.99
C1 H1B 0.99
C2 N1 1.494(8)
C2 H2A 0.99
C2 H2B 0.99
C3 O2 1.434(8)
C3 C4 1.505(9)
C3 H3A 0.99
C3 H3B 0.99
C4 N2 1.484(8)
C4 H4A 0.99
C4 H4B 0.99
C5 C6B 1.32(2)
C5 O3 1.409(8)
C5 C6A 1.455(13)
C5 H5A1 0.99
C5 H5B1 0.99
C5 H5A2 0.9692
C5 H5B2 0.9695
C6A N3 1.508(11)
C6A H5B2 1.3318
C6A H6A1 0.99
C6A H6B1 0.99
C6A H3A2 1.4327
C6B N3 1.63(2)
C6B H6A2 0.99
C6B H6B2 0.99
C7 O4 1.411(8)
C7 C8 1.508(10)
C7 H7A 0.99
C7 H7B 0.99
C8 N4 1.481(8)
C8 H8A 0.99
C8 H8B 0.99
C9 O5 1.430(8)
C9 C10 1.512(9)
C9 H9A 0.99
C9 H9B 0.99
C10 N5 1.486(9)
C10 H10A 0.99
C10 H10B 0.99
C11 O6 1.421(8)
C11 C12 1.514(9)
C11 H11A 0.99
C11 H11B 0.99
C12 N6 1.464(8)
C12 H12A 0.99
C12 H12B 0.99
C13 O7 1.424(8)
C13 C14 1.500(10)
C13 H13A 0.99
C13 H13B 0.99
C14 N7 1.479(10)
C14 H14A 0.99
C14 H14B 0.99
C15 O8 1.435(8)
C15 C16 1.513(10)
C15 H15A 0.99
C15 H15B 0.99
C16 N8 1.489(9)
C16 H16A 0.99
C16 H16B 0.99
C17 O25 1.392(11)
C17 H17A 0.98
C17 H17B 0.98
C17 H17C 0.98
Cl1 O9 1.418(5)
Cl1 O12 1.423(5)
Cl1 O11 1.426(5)
Cl1 O10 1.453(7)
Cl2 O15 1.410(6)
Cl2 O13 1.432(5)
Cl2 O14 1.434(5)
Cl2 O16 1.434(6)
Cl3 O17 1.417(5)
Cl3 O19 1.420(6)
Cl3 O20 1.435(6)
Cl3 O18 1.441(5)
Cl4 O23A 1.379(5)
Cl4 O21A 1.389(5)
Cl4 O22B 1.389(6)
Cl4 O23B 1.401(6)
Cl4 O21B 1.406(6)
Cl4 O22A 1.413(5)
Cl4 O24B 1.451(6)
Cl4 O24A 1.477(6)
Cu1 O5 1.897(4)
Cu1 O1 1.982(4)
Cu1 O2 1.999(4)
Cu1 N1 2.002(6)
Cu1 O4 2.209(4)
Cu1 Cu2 2.9940(10)
Cu2 O7 1.899(4)
Cu2 O2 1.966(4)
Cu2 O1 2.015(4)
Cu2 N2 2.021(6)
Cu2 O3 2.215(5)
Cu3 O6 1.930(4)
Cu3 O3 1.959(4)
Cu3 N3 1.981(6)
Cu3 O2 2.117(4)
Cu3 O4 2.139(4)
Cu4 O8 1.916(4)
Cu4 O4 1.949(4)
Cu4 N4 1.993(5)
Cu4 O1 2.033(4)
Cu4 O3 2.198(5)
Cu5 O5 1.935(5)
Cu5 O6 1.961(4)
Cu5 N6 1.995(5)
Cu5 N5 2.018(5)
Cu6 O8 1.939(5)
Cu6 O7 1.944(5)
Cu6 N7 1.991(6)
Cu6 N8 2.012(6)
N1 H1AN 0.92
N1 H1BN 0.92
N2 H2AN 0.92
N2 H2BN 0.92
N3 H3A1 0.92
N3 H3B1 0.92
N3 H3A2 0.92
N3 H3B2 0.92
N4 H4AN 0.92
N4 H4BN 0.92
N5 H5AN 0.92
N5 H5BN 0.92
N6 H6AN 0.92
N6 H6BN 0.92
N7 H7AN 0.92
N7 H7BN 0.92
N8 H8AN 0.92
N8 H8BN 0.92
O25 H25O 0.85(2)

loop_
_geom_hbond_atom_site_label_D
_geom_hbond_atom_site_label_H
_geom_hbond_atom_site_label_A
_geom_hbond_distance_DH
_geom_hbond_distance_HA
_geom_hbond_distance_DA
_geom_hbond_angle_DHA
_geom_hbond_site_symmetry_A
N1 H1AN O24B 0.92 2.5 3.157(13) 128.8 1_565
N1 H1BN O18 0.92 2.16 3.062(8) 168.2 2_566
N1 H1BN Cl3 0.92 2.95 3.742(6) 144.7 2_566
N2 H2AN O23A 0.92 2.49 3.059(9) 120.1 1_565
N2 H2AN O23B 0.92 2.58 3.302(14) 136 1_565
N2 H2BN O12 0.92 2.24 3.112(8) 158.2 2_565
N3 H3A1 O15 0.92 2.23 3.043(11) 146.9 1_545
N3 H3B1 O25 0.92 2.02 2.908(12) 161.1 .
N3 H3A1 O15 0.92 2.23 3.043(11) 146.9 1_545
N3 H3B1 O25 0.92 2.02 2.908(12) 161.1 .
N4 H4AN O20 0.92 2.14 3.051(7) 168.7 2_666
N4 H4AN Cl3 0.92 2.92 3.683(6) 140.9 2_666
N4 H4BN O16 0.92 2.11 2.971(8) 155.2 2_676
N5 H5AN O11 0.92 2.19 3.066(8) 159.6 .
N5 H5BN O18 0.92 2.14 3.061(8) 174 .
N5 H5BN Cl3 0.92 2.84 3.658(6) 149.4 .
N6 H6AN O19 0.92 2.18 3.066(9) 162.4 .
N6 H6AN Cl3 0.92 2.85 3.643(6) 145.7 .
N6 H6BN O22B 0.92 2.22 2.793(10) 120.1 .
N6 H6BN O9 0.92 2.61 3.108(8) 114.8 .
N6 H6BN O24A 0.92 2.63 3.414(12) 144 .
N7 H7AN O11 0.92 2.14 3.045(8) 166.4 1_665
N7 H7AN Cl1 0.92 2.93 3.761(6) 150.2 1_665
N7 H7BN O21B 0.92 2.1 3.009(12) 171 1_665
N7 H7BN O21A 0.92 2.31 3.176(10) 156.7 1_665
N8 H8AN O22A 0.92 2.13 3.006(9) 158.5 1_665
N8 H8AN O22B 0.92 2.16 3.060(13) 167.2 1_665
N8 H8AN Cl4 0.92 2.93 3.825(6) 166.1 1_665
N8 H8BN O14 0.92 2.2 2.995(8) 144.8 .
N8 H8BN Cl2 0.92 2.98 3.620(6) 128.3 .
O25 H25O O10 0.85(2) 2.07(6) 2.842(10) 152(11) 2_565

loop_
_geom_torsion_atom_site_label_1
_geom_torsion_atom_site_label_2
_geom_torsion_atom_site_label_3
_geom_torsion_atom_site_label_4
_geom_torsion
O1 C1 C2 N1 -51.5(7)
O2 C3 C4 N2 -51.1(7)
C6B C5 C6A N3 -59.2(13)
O3 C5 C6A N3 50.7(10)
O3 C5 C6B N3 -41(2)
C6A C5 C6B N3 52.6(13)
O4 C7 C8 N4 49.2(7)
O5 C9 C10 N5 -53.6(7)
O6 C11 C12 N6 53.4(8)
O7 C13 C14 N7 -49.5(7)
O8 C15 C16 N8 51.2(7)
O5 Cu1 Cu2 O7 175.1(3)
O1 Cu1 Cu2 O7 -12.3(3)
O2 Cu1 Cu2 O7 -173.9(3)
N1 Cu1 Cu2 O7 29.1(3)
O4 Cu1 Cu2 O7 -88.4(2)
O5 Cu1 Cu2 O2 -11.0(3)
O1 Cu1 Cu2 O2 161.5(3)
N1 Cu1 Cu2 O2 -157.0(3)
O4 Cu1 Cu2 O2 85.5(2)
O5 Cu1 Cu2 O1 -172.6(3)
O2 Cu1 Cu2 O1 -161.5(3)
N1 Cu1 Cu2 O1 41.4(3)
O4 Cu1 Cu2 O1 -76.0(2)
O5 Cu1 Cu2 N2 27.8(3)
O1 Cu1 Cu2 N2 -159.7(3)
O2 Cu1 Cu2 N2 38.8(3)
N1 Cu1 Cu2 N2 -118.2(3)
O4 Cu1 Cu2 N2 124.3(2)
O5 Cu1 Cu2 O3 -88.5(2)
O1 Cu1 Cu2 O3 84.1(2)
O2 Cu1 Cu2 O3 -77.5(2)
N1 Cu1 Cu2 O3 125.5(2)
O4 Cu1 Cu2 O3 8.04(16)
C1 C2 N1 Cu1 40.9(6)
O5 Cu1 N1 C2 162.0(5)
O1 Cu1 N1 C2 -16.7(5)
O2 Cu1 N1 C2 -75.9(7)
O4 Cu1 N1 C2 57.9(5)
Cu2 Cu1 N1 C2 -43.0(5)
C3 C4 N2 Cu2 38.4(7)
O7 Cu2 N2 C4 166.8(5)
O2 Cu2 N2 C4 -13.6(5)
O1 Cu2 N2 C4 -69.6(7)
O3 Cu2 N2 C4 61.2(5)
Cu1 Cu2 N2 C4 -38.2(5)
C5 C6A N3 C6B 50.1(13)
C5 C6A N3 Cu3 -43.9(9)
C5 C6B N3 C6A -58.0(17)
C5 C6B N3 Cu3 41(2)
O6 Cu3 N3 C6A -160.4(6)
O3 Cu3 N3 C6A 21.3(6)
O2 Cu3 N3 C6A 88.5(8)
O4 Cu3 N3 C6A -56.1(7)
O6 Cu3 N3 C6B 154.3(12)
O3 Cu3 N3 C6B -23.9(12)
O2 Cu3 N3 C6B 43.2(13)
O4 Cu3 N3 C6B -101.4(13)
C7 C8 N4 Cu4 -37.9(6)
O8 Cu4 N4 C8 -164.4(4)
O4 Cu4 N4 C8 15.1(4)
O1 Cu4 N4 C8 80.8(6)
O3 Cu4 N4 C8 -64.0(5)
C9 C10 N5 Cu5 35.0(6)
O5 Cu5 N5 C10 -8.6(5)
O6 Cu5 N5 C10 174(5)
N6 Cu5 N5 C10 174.8(5)
C11 C12 N6 Cu5 -39.5(6)
O5 Cu5 N6 C12 148(3)
O6 Cu5 N6 C12 15.1(5)
N5 Cu5 N6 C12 -164.9(5)
C13 C14 N7 Cu6 29.6(6)
O8 Cu6 N7 C14 111.1(15)
O7 Cu6 N7 C14 -4.5(4)
N8 Cu6 N7 C14 -178.9(5)
C15 C16 N8 Cu6 -34.8(7)
O8 Cu6 N8 C16 10.0(5)
O7 Cu6 N8 C16 135.5(19)
N7 Cu6 N8 C16 -162.5(5)
C2 C1 O1 Cu1 37.2(6)
C2 C1 O1 Cu2 153.0(4)
C2 C1 O1 Cu4 -78.0(5)
O5 Cu1 O1 C1 178.2(14)
O2 Cu1 O1 C1 144.4(4)
N1 Cu1 O1 C1 -11.7(4)
O4 Cu1 O1 C1 -129.1(4)
Cu2 Cu1 O1 C1 132.3(5)
O5 Cu1 O1 Cu2 45.9(16)
O2 Cu1 O1 Cu2 12.04(18)
N1 Cu1 O1 Cu2 -144.0(2)
O4 Cu1 O1 Cu2 98.57(18)
O5 Cu1 O1 Cu4 -57.2(16)
O2 Cu1 O1 Cu4 -91.07(19)
N1 Cu1 O1 Cu4 112.9(2)
O4 Cu1 O1 Cu4 -4.53(17)
Cu2 Cu1 O1 Cu4 -103.1(2)
O7 Cu2 O1 C1 48.5(4)
O2 Cu2 O1 C1 -134.5(4)
N2 Cu2 O1 C1 -77.8(6)
O3 Cu2 O1 C1 145.9(4)
Cu1 Cu2 O1 C1 -122.2(5)
O7 Cu2 O1 Cu1 170.7(2)
O2 Cu2 O1 Cu1 -12.25(18)
N2 Cu2 O1 Cu1 44.4(5)
O3 Cu2 O1 Cu1 -91.88(18)
O7 Cu2 O1 Cu4 -86.5(2)
O2 Cu2 O1 Cu4 90.59(18)
N2 Cu2 O1 Cu4 147.2(4)
O3 Cu2 O1 Cu4 10.96(16)
Cu1 Cu2 O1 Cu4 102.8(2)
O8 Cu4 O1 C1 -57.1(4)
O4 Cu4 O1 C1 125.7(4)
N4 Cu4 O1 C1 59.6(6)
O3 Cu4 O1 C1 -150.8(4)
O8 Cu4 O1 Cu1 -177.7(2)
O4 Cu4 O1 Cu1 5.07(18)
N4 Cu4 O1 Cu1 -61.0(5)
O3 Cu4 O1 Cu1 88.52(18)
O8 Cu4 O1 Cu2 82.7(2)
O4 Cu4 O1 Cu2 -94.51(18)
N4 Cu4 O1 Cu2 -160.6(4)
O3 Cu4 O1 Cu2 -11.05(16)
C4 C3 O2 Cu2 39.3(6)
C4 C3 O2 Cu1 155.9(4)
C4 C3 O2 Cu3 -79.0(6)
O7 Cu2 O2 C3 162.6(12)
O1 Cu2 O2 C3 143.5(4)
N2 Cu2 O2 C3 -14.9(4)
O3 Cu2 O2 C3 -131.8(4)
Cu1 Cu2 O2 C3 131.3(5)
O7 Cu2 O2 Cu1 31.3(13)
O1 Cu2 O2 Cu1 12.17(18)
N2 Cu2 O2 Cu1 -146.2(2)
O3 Cu2 O2 Cu1 96.86(19)
O7 Cu2 O2 Cu3 -68.5(13)
O1 Cu2 O2 Cu3 -87.67(19)
N2 Cu2 O2 Cu3 113.9(2)
O3 Cu2 O2 Cu3 -2.98(17)
Cu1 Cu2 O2 Cu3 -99.8(2)
O5 Cu1 O2 C3 48.9(5)
O1 Cu1 O2 C3 -135.3(5)
N1 Cu1 O2 C3 -75.3(6)
O4 Cu1 O2 C3 145.5(4)
Cu2 Cu1 O2 C3 -123.0(5)
O5 Cu1 O2 Cu2 171.9(2)
O1 Cu1 O2 Cu2 -12.37(18)
N1 Cu1 O2 Cu2 47.6(5)
O4 Cu1 O2 Cu2 -91.56(17)
O5 Cu1 O2 Cu3 -85.30(19)
O1 Cu1 O2 Cu3 90.46(18)
N1 Cu1 O2 Cu3 150.5(4)
O4 Cu1 O2 Cu3 11.27(15)
Cu2 Cu1 O2 Cu3 102.8(2)
O6 Cu3 O2 C3 -55.2(4)
O3 Cu3 O2 C3 126.8(4)
N3 Cu3 O2 C3 58.8(6)
O4 Cu3 O2 C3 -148.3(4)
O6 Cu3 O2 Cu2 -178.6(2)
O3 Cu3 O2 Cu2 3.34(19)
N3 Cu3 O2 Cu2 -64.6(4)
O4 Cu3 O2 Cu2 88.28(18)
O6 Cu3 O2 Cu1 81.44(19)
O3 Cu3 O2 Cu1 -96.61(19)
N3 Cu3 O2 Cu1 -164.6(3)
O4 Cu3 O2 Cu1 -11.67(15)
C6B C5 O3 Cu3 20.8(18)
C6A C5 O3 Cu3 -33.2(9)
C6B C5 O3 Cu4 135.0(17)
C6A C5 O3 Cu4 81.0(8)
C6B C5 O3 Cu2 -99.7(17)
C6A C5 O3 Cu2 -153.7(6)
O6 Cu3 O3 C5 -158.0(18)
N3 Cu3 O3 C5 5.7(6)
O2 Cu3 O3 C5 -139.7(5)
O4 Cu3 O3 C5 135.6(5)
O6 Cu3 O3 Cu4 70(2)
N3 Cu3 O3 Cu4 -126.3(3)
O2 Cu3 O3 Cu4 88.28(18)
O4 Cu3 O3 Cu4 3.61(17)
O6 Cu3 O3 Cu2 -21(2)
N3 Cu3 O3 Cu2 142.5(3)
O2 Cu3 O3 Cu2 -2.94(16)
O4 Cu3 O3 Cu2 -87.61(18)
O8 Cu4 O3 C5 59.1(5)
O4 Cu4 O3 C5 -125.6(5)
N4 Cu4 O3 C5 -45.0(5)
O1 Cu4 O3 C5 149.9(5)
O8 Cu4 O3 Cu3 -179.3(2)
O4 Cu4 O3 Cu3 -3.97(19)
N4 Cu4 O3 Cu3 76.6(2)
O1 Cu4 O3 Cu3 -88.51(19)
O8 Cu4 O3 Cu2 -80.97(18)
O4 Cu4 O3 Cu2 94.38(17)
N4 Cu4 O3 Cu2 174.97(17)
O1 Cu4 O3 Cu2 9.84(14)
O7 Cu2 O3 C5 -59.0(6)
O2 Cu2 O3 C5 129.2(6)
O1 Cu2 O3 C5 -148.5(6)
N2 Cu2 O3 C5 51.1(6)
Cu1 Cu2 O3 C5 170.4(5)
O7 Cu2 O3 Cu3 175.0(2)
O2 Cu2 O3 Cu3 3.19(18)
O1 Cu2 O3 Cu3 85.50(18)
N2 Cu2 O3 Cu3 -74.9(2)
Cu1 Cu2 O3 Cu3 44.34(15)
O7 Cu2 O3 Cu4 79.54(18)
O2 Cu2 O3 Cu4 -92.24(17)
O1 Cu2 O3 Cu4 -9.93(14)
N2 Cu2 O3 Cu4 -170.38(19)
Cu1 Cu2 O3 Cu4 -51.10(10)
C8 C7 O4 Cu4 -36.3(6)
C8 C7 O4 Cu3 77.9(6)
C8 C7 O4 Cu1 -156.4(4)
O8 Cu4 O4 C7 -173.2(19)
N4 Cu4 O4 C7 12.2(4)
O1 Cu4 O4 C7 -143.8(4)
O3 Cu4 O4 C7 132.3(4)
O8 Cu4 O4 Cu3 58(2)
N4 Cu4 O4 Cu3 -116.5(2)
O1 Cu4 O4 Cu3 87.51(18)
O3 Cu4 O4 Cu3 3.65(17)
O8 Cu4 O4 Cu1 -34(2)
N4 Cu4 O4 Cu1 151.6(2)
O1 Cu4 O4 Cu1 -4.49(16)
O3 Cu4 O4 Cu1 -88.34(18)
O6 Cu3 O4 C7 60.6(4)
O3 Cu3 O4 C7 -125.1(4)
N3 Cu3 O4 C7 -47.8(5)
O2 Cu3 O4 C7 153.0(4)
O6 Cu3 O4 Cu4 -178.3(2)
O3 Cu3 O4 Cu4 -4.09(19)
N3 Cu3 O4 Cu4 73.3(3)
O2 Cu3 O4 Cu4 -85.99(18)
O6 Cu3 O4 Cu1 -81.91(18)
O3 Cu3 O4 Cu1 92.35(17)
N3 Cu3 O4 Cu1 169.7(2)
O2 Cu3 O4 Cu1 10.45(14)
O5 Cu1 O4 C7 -55.5(5)
O1 Cu1 O4 C7 130.6(5)
O2 Cu1 O4 C7 -147.4(5)
N1 Cu1 O4 C7 52.3(5)
Cu2 Cu1 O4 C7 172.0(5)
O5 Cu1 O4 Cu4 178.56(19)
O1 Cu1 O4 Cu4 4.67(17)
O2 Cu1 O4 Cu4 86.66(18)
N1 Cu1 O4 Cu4 -73.6(2)
Cu2 Cu1 O4 Cu4 46.07(14)
O5 Cu1 O4 Cu3 80.85(18)
O1 Cu1 O4 Cu3 -93.04(16)
O2 Cu1 O4 Cu3 -11.05(14)
N1 Cu1 O4 Cu3 -171.29(18)
Cu2 Cu1 O4 Cu3 -51.64(10)
C10 C9 O5 Cu1 -133.2(5)
C10 C9 O5 Cu5 47.5(6)
O1 Cu1 O5 C9 -154.4(14)
O2 Cu1 O5 C9 -121.0(5)
N1 Cu1 O5 C9 35.7(5)
O4 Cu1 O5 C9 153.9(5)
Cu2 Cu1 O5 C9 -113.8(5)
O1 Cu1 O5 Cu5 24.7(18)
O2 Cu1 O5 Cu5 58.1(4)
N1 Cu1 O5 Cu5 -145.2(4)
O4 Cu1 O5 Cu5 -27.0(4)
Cu2 Cu1 O5 Cu5 65.3(4)
O6 Cu5 O5 C9 158.0(4)
N6 Cu5 O5 C9 25(3)
N5 Cu5 O5 C9 -21.9(5)
O6 Cu5 O5 Cu1 -21.2(4)
N6 Cu5 O5 Cu1 -154(2)
N5 Cu5 O5 Cu1 159.0(4)
C12 C11 O6 Cu3 140.2(5)
C12 C11 O6 Cu5 -40.9(7)
O3 Cu3 O6 C11 148.7(18)
N3 Cu3 O6 C11 -14.8(6)
O2 Cu3 O6 C11 130.6(5)
O4 Cu3 O6 C11 -145.4(5)
O3 Cu3 O6 Cu5 -30(2)
N3 Cu3 O6 Cu5 166.7(4)
O2 Cu3 O6 Cu5 -48.0(4)
O4 Cu3 O6 Cu5 36.1(4)
O5 Cu5 O6 C11 -161.8(5)
N6 Cu5 O6 C11 14.7(5)
N5 Cu5 O6 C11 15(6)
O5 Cu5 O6 Cu3 16.8(4)
N6 Cu5 O6 Cu3 -166.6(4)
N5 Cu5 O6 Cu3 -166(5)
C14 C13 O7 Cu2 -110.9(5)
C14 C13 O7 Cu6 46.1(6)
O2 Cu2 O7 C13 -159.5(11)
O1 Cu2 O7 C13 -140.6(5)
N2 Cu2 O7 C13 18.0(5)
O3 Cu2 O7 C13 136.3(5)
Cu1 Cu2 O7 C13 -132.5(4)
O2 Cu2 O7 Cu6 47.6(14)
O1 Cu2 O7 Cu6 66.5(3)
N2 Cu2 O7 Cu6 -134.9(3)
O3 Cu2 O7 Cu6 -16.6(3)
Cu1 Cu2 O7 Cu6 74.6(3)
O8 Cu6 O7 C13 164.2(4)
N7 Cu6 O7 C13 -23.1(4)
N8 Cu6 O7 C13 39(2)
O8 Cu6 O7 Cu2 -40.1(3)
N7 Cu6 O7 Cu2 132.6(3)
N8 Cu6 O7 Cu2 -165.0(19)
C16 C15 O8 Cu4 125.3(5)
C16 C15 O8 Cu6 -43.5(6)
O4 Cu4 O8 C15 163.3(18)
N4 Cu4 O8 C15 -22.2(5)
O1 Cu4 O8 C15 134.1(5)
O3 Cu4 O8 C15 -142.7(5)
O4 Cu4 O8 Cu6 -30(2)
N4 Cu4 O8 Cu6 144.3(3)
O1 Cu4 O8 Cu6 -59.4(3)
O3 Cu4 O8 Cu6 23.9(3)
O7 Cu6 O8 C15 -155.9(4)
N7 Cu6 O8 C15 89.4(16)
N8 Cu6 O8 C15 18.9(4)
O7 Cu6 O8 Cu4 36.5(4)
N7 Cu6 O8 Cu4 -78.2(16)
N8 Cu6 O8 Cu4 -148.8(4)
